data_8101165
loop_
_publ_author_name
'Hauss\"uhl, Eiken'
'Hauss\"uhl, Siegfried'
'Schreuer, J\"urgen'

_publ_section_title
;
Crystal structure of bis(triethylenetetramine) tris(zirconium) hexa
(nitrilotriacetate) tetrahydrate, (NH~3~(CH~2~)~2~NH(CH~2~)~2~NH~2~
(CH~2~)~2~NH~3~)~2~(Zr)~3~(N(CH~2~COO)~3~)~6~ &#x00B7; 4H~2~O
;
_journal_issue 1
_journal_name_full 'Zeitschrift f\"ur Kristallographie - New Crystal Structures'
_journal_page_first 98
_journal_page_last 100
_journal_volume 215
_journal_year 2000
_chemical_formula_structural
;
NH3 (CH2)2 NH (CH2)2 NH2 (CH2)2 NH3)  (Zr)1.5 (N(CH2COO)3)3 (H2O)2
;
_chemical_formula_sum 'C24 H43 N7 O20 Zr1.5'
_chemical_formula_weight 886.48
_chemical_name_common
;
triethylenetetramine 1.5 zirconium tris(nitrilotriacetate) dihydrate
;
_space_group_IT_number 15
_symmetry_cell_setting monoclinic
_symmetry_space_group_name_Hall '-C 2yc'
_symmetry_space_group_name_H-M 'C 1 2/c 1'
_cell_angle_alpha 90.00
_cell_angle_beta 116.41(3)
_cell_angle_gamma 90.00
_cell_formula_units_Z 8
_cell_length_a 39.146(8)
_cell_length_b 9.445(2)
_cell_length_c 21.076(4)
_cell_measurement_temperature 293(2)
_cell_volume 6979(2)
_diffrn_ambient_temperature 293(2)
_exptl_crystal_density_diffrn 1.687
_exptl_crystal_density_meas 1.685(2)
_refine_ls_R_factor_obs 0.0271
_refine_ls_wR_factor_obs 0.0728
_cod_original_sg_symbol_H-M 'C 2/c'
_cod_original_formula_sum 'C24 H43 N7 O20 Zr1.50'
_cod_database_code 8101165

loop_
_symmetry_equiv_pos_as_xyz
'x, y, z'
'-x, y, -z+1/2'
'x+1/2, y+1/2, z'
'-x+1/2, y+1/2, -z+1/2'
'-x, -y, -z'
'x, -y, z-1/2'
'-x+1/2, -y+1/2, -z'
'x+1/2, -y+1/2, z-1/2'

loop_
_atom_site_aniso_label
_atom_site_aniso_U_11
_atom_site_aniso_U_22
_atom_site_aniso_U_33
_atom_site_aniso_U_23
_atom_site_aniso_U_13
_atom_site_aniso_U_12
Zr1 0.02510(12) 0.02350(12) 0.02601(12) -0.00133(8) 0.01214(9) -0.00312(8)
Zr2 0.02495(16) 0.02609(16) 0.02860(16) 0.000 0.01149(12) 0.000
N1 0.0339(10) 0.0287(10) 0.0306(9) -0.0031(8) 0.0173(8) -0.0053(8)
N2 0.0263(9) 0.0286(9) 0.0277(9) -0.0024(7) 0.0126(8) -0.0021(7)
N3 0.0272(9) 0.0367(10) 0.0352(10) -0.0024(8) 0.0137(8) -0.0009(8)
N4 0.0415(12) 0.0607(15) 0.0514(13) 0.0051(12) 0.0215(11) -0.0049(11)
N5 0.0426(12) 0.0478(13) 0.0410(12) 0.0010(10) 0.0140(10) -0.0024(10)
N6 0.0550(14) 0.0467(13) 0.0324(11) 0.0009(10) 0.0156(10) -0.0106(11)
N7 0.0676(16) 0.0404(13) 0.0422(12) -0.0056(10) 0.0217(12) 0.0091(11)
C11 0.0382(12) 0.0361(13) 0.0332(12) -0.0068(10) 0.0166(10) -0.0100(10)
C12 0.0386(13) 0.0406(13) 0.0392(13) -0.0043(11) 0.0252(11) -0.0092(11)
C13 0.0491(15) 0.0258(12) 0.0443(14) -0.0001(10) 0.0201(12) -0.0031(10)
C14 0.0403(13) 0.0306(12) 0.0357(12) -0.0045(10) 0.0198(10) -0.0015(10)
C15 0.0349(12) 0.0303(11) 0.0323(11) 0.0038(9) 0.0181(10) 0.0034(9)
C16 0.0377(12) 0.0271(11) 0.0391(12) 0.0022(10) 0.0233(11) 0.0047(9)
C21 0.0325(12) 0.0430(13) 0.0274(11) 0.0012(10) 0.0103(10) -0.0032(10)
C22 0.0389(13) 0.0346(13) 0.0389(13) 0.0018(10) 0.0248(11) 0.0009(10)
C23 0.0371(12) 0.0257(11) 0.0372(12) -0.0025(9) 0.0190(10) -0.0028(9)
C24 0.0317(12) 0.0321(12) 0.0315(12) -0.0047(10) 0.0137(10) 0.0001(9)
C25 0.0361(13) 0.0342(13) 0.0496(14) 0.0033(11) 0.0253(11) -0.0006(10)
C26 0.0377(12) 0.0299(12) 0.0364(12) -0.0060(10) 0.0180(10) -0.0051(10)
C31 0.0359(13) 0.0358(13) 0.0416(13) -0.0029(11) 0.0167(11) 0.0055(10)
C32 0.0246(12) 0.0602(17) 0.0491(15) -0.0125(13) 0.0094(11) 0.0028(11)
C33 0.0596(18) 0.0507(16) 0.0605(18) 0.0020(14) 0.0436(15) -0.0041(14)
C34 0.0393(13) 0.0334(12) 0.0363(12) -0.0036(10) 0.0168(10) -0.0019(10)
C36 0.0311(12) 0.0609(17) 0.0418(14) 0.0133(13) 0.0132(11) -0.0070(12)
C35 0.0296(12) 0.0395(13) 0.0356(12) 0.0025(10) 0.0121(10) -0.0069(10)
C41 0.0613(18) 0.0435(15) 0.0570(17) 0.0018(13) 0.0275(15) -0.0116(14)
C42 0.0539(16) 0.0461(16) 0.0518(16) 0.0083(13) 0.0216(14) 0.0040(13)
C43 0.0480(16) 0.0602(19) 0.068(2) 0.0115(16) 0.0289(15) 0.0096(14)
C44 0.0464(16) 0.0623(19) 0.0609(18) 0.0071(15) 0.0290(14) 0.0041(14)
C45 0.070(2) 0.070(2) 0.0485(17) -0.0116(16) 0.0188(16) 0.0019(17)
C46 0.122(3) 0.074(2) 0.0473(18) -0.0023(18) 0.020(2) 0.041(2)
O14A 0.0640(12) 0.0599(12) 0.0457(11) -0.0220(10) 0.0330(10) -0.0176(10)
O14B 0.0422(9) 0.0334(9) 0.0370(8) -0.0074(7) 0.0242(7) -0.0086(7)
O15A 0.0577(11) 0.0478(11) 0.0492(10) -0.0058(9) 0.0386(9) -0.0050(9)
O15B 0.0414(9) 0.0366(9) 0.0332(8) -0.0063(7) 0.0209(7) -0.0091(7)
O16A 0.0330(8) 0.0339(9) 0.0417(9) 0.0076(7) 0.0156(7) -0.0007(7)
O16B 0.0484(10) 0.0415(10) 0.0432(10) 0.0103(8) 0.0191(9) 0.0015(8)
O24A 0.0276(9) 0.0626(12) 0.0396(9) 0.0021(9) 0.0089(8) -0.0023(8)
O24B 0.0290(8) 0.0362(9) 0.0340(8) 0.0010(7) 0.0157(7) 0.0000(7)
O25A 0.0477(11) 0.0786(16) 0.0901(16) 0.0359(13) 0.0486(12) 0.0202(11)
O25B 0.0293(8) 0.0416(9) 0.0474(10) 0.0117(8) 0.0186(8) 0.0012(7)
O26A 0.0687(13) 0.0446(11) 0.0459(11) -0.0102(9) 0.0120(10) -0.0296(10)
O26B 0.0508(10) 0.0329(9) 0.0302(8) -0.0051(7) 0.0150(8) -0.0132(7)
O34A 0.0526(12) 0.0485(12) 0.0649(13) -0.0249(10) 0.0186(10) -0.0064(9)
O34B 0.0283(8) 0.0379(9) 0.0347(8) -0.0062(7) 0.0109(7) -0.0011(7)
O35A 0.0375(10) 0.0512(11) 0.0449(10) -0.0026(9) 0.0039(8) -0.0114(8)
O35B 0.0318(9) 0.0376(9) 0.0480(10) -0.0104(8) 0.0147(8) -0.0058(7)
O36A 0.0528(12) 0.105(2) 0.0706(15) 0.0476(14) 0.0304(11) 0.0042(13)
O36B 0.0424(10) 0.0470(10) 0.0573(11) 0.0209(9) 0.0270(9) 0.0072(8)
OW1 0.0977(19) 0.0430(12) 0.149(3) 0.0238(14) 0.094(2) 0.0156(12)
OW2 0.0691(13) 0.0465(11) 0.0383(10) 0.0003(9) 0.0218(9) 0.0088(10)

loop_
_atom_site_label
_atom_site_type_symbol
_atom_site_fract_x
_atom_site_fract_y
_atom_site_fract_z
_atom_site_U_iso_or_equiv
_atom_site_thermal_displace_type
_atom_site_occupancy
_atom_site_calc_flag
_atom_site_refinement_flags
_atom_site_disorder_assembly
_atom_site_disorder_group
Zr1 Zr 0.176538(6) 0.83454(2) 0.281726(10) 0.02459(8) Uani 1 d . . .
Zr2 Zr 0.0000 0.23979(3) 0.2500 0.02670(9) Uani 1 d S . .
N1 N 0.21581(5) 1.0445(2) 0.29248(10) 0.0300(4) Uani 1 d . . .
N2 N 0.18067(5) 0.63910(19) 0.36264(9) 0.0273(4) Uani 1 d . . .
N3 N 0.05213(5) 0.1383(2) 0.22969(10) 0.0331(4) Uani 1 d . . .
N4 N 0.16234(7) 0.8639(3) 0.00211(15) 0.0509(6) Uani 1 d . . .
N5 N 0.10209(7) 0.8828(3) 0.04546(12) 0.0455(5) Uani 1 d . . .
N6 N 0.08369(7) 0.6055(3) 0.06716(11) 0.0461(5) Uani 1 d . . .
N7 N 0.04909(8) 0.3952(3) -0.10210(13) 0.0511(6) Uani 1 d . . .
C11 C 0.23737(7) 1.0794(3) 0.36833(13) 0.0356(5) Uani 1 d . . .
C12 C 0.24158(7) 1.0139(3) 0.25977(13) 0.0365(5) Uani 1 d . . .
C13 C 0.18902(8) 1.1604(3) 0.25384(15) 0.0400(6) Uani 1 d . . .
C14 C 0.21339(7) 1.0443(2) 0.40631(12) 0.0345(5) Uani 1 d . . .
C15 C 0.22303(6) 0.9128(2) 0.19806(12) 0.0313(5) Uani 1 d . . .
C16 C 0.15191(7) 1.1042(2) 0.19582(12) 0.0324(5) Uani 1 d . . .
C21 C 0.21956(7) 0.6352(3) 0.42120(12) 0.0354(5) Uani 1 d . . .
C22 C 0.15149(7) 0.6615(3) 0.38828(14) 0.0347(5) Uani 1 d . . .
C23 C 0.17297(7) 0.5068(2) 0.32049(13) 0.0324(5) Uani 1 d . . .
C24 C 0.24787(6) 0.6984(3) 0.39847(12) 0.0319(5) Uani 1 d . . .
C25 C 0.11811(7) 0.7458(3) 0.33614(14) 0.0376(5) Uani 1 d . . .
C26 C 0.14723(7) 0.5332(2) 0.24282(12) 0.0341(5) Uani 1 d . . .
C31 C 0.04204(7) -0.0102(3) 0.20804(14) 0.0380(5) Uani 1 d . . .
C32 C 0.08751(7) 0.1478(3) 0.29716(16) 0.0472(7) Uani 1 d . . .
C33 C 0.05536(10) 0.2196(3) 0.17254(18) 0.0507(7) Uani 1 d . . .
C34 C -0.00058(7) -0.0219(3) 0.16157(13) 0.0363(5) Uani 1 d . . .
C36 C 0.03140(7) 0.3508(3) 0.14848(14) 0.0457(7) Uani 1 d . . .
C35 C 0.08722(7) 0.2787(3) 0.33782(13) 0.0358(5) Uani 1 d . . .
C41 C 0.14320(9) 0.9981(3) 0.00268(18) 0.0535(7) Uani 1 d . . .
C42 C 0.10307(9) 0.9783(3) -0.00759(17) 0.0513(7) Uani 1 d . . .
C43 C 0.06407(9) 0.8568(4) 0.0388(2) 0.0576(8) Uani 1 d . . .
C44 C 0.06569(9) 0.7308(4) 0.08418(18) 0.0546(7) Uani 1 d . . .
C45 C 0.05879(10) 0.5598(4) -0.00701(17) 0.0659(9) Uani 1 d . . .
H45A H 0.0334 0.5401 -0.0120 0.85(12) Uiso 1 calc R . .
H45B H 0.0568 0.6362 -0.0392 0.85(12) Uiso 1 calc R . .
C46 C 0.07346(14) 0.4357(4) -0.02597(18) 0.0878(14) Uani 1 d . . .
H46A H 0.0742 0.3577 0.0046 0.089(4) Uiso 1 calc R . .
H46B H 0.0993 0.4537 -0.0188 0.089(4) Uiso 1 calc R . .
O14A O 0.22017(6) 1.1021(2) 0.46243(10) 0.0533(5) Uani 1 d . . .
O14B O 0.18740(5) 0.94886(17) 0.37642(8) 0.0351(4) Uani 1 d . . .
O15A O 0.23526(6) 0.9016(2) 0.15437(10) 0.0461(4) Uani 1 d . . .
O15B O 0.19485(5) 0.84020(17) 0.19745(8) 0.0355(4) Uani 1 d . . .
O16A O 0.13939(5) 0.99155(18) 0.21282(9) 0.0366(4) Uani 1 d . . .
O16B O 0.13499(5) 1.16560(19) 0.13930(10) 0.0449(4) Uani 1 d . . .
O24A O 0.28198(5) 0.6962(2) 0.43928(9) 0.0455(4) Uani 1 d . . .
O24B O 0.23359(4) 0.75802(17) 0.33692(8) 0.0324(3) Uani 1 d . . .
O25A O 0.08886(6) 0.7540(3) 0.34429(13) 0.0655(6) Uani 1 d . . .
O25B O 0.12268(5) 0.80982(19) 0.28744(9) 0.0389(4) Uani 1 d . . .
O26A O 0.12413(6) 0.4455(2) 0.20617(10) 0.0580(6) Uani 1 d . . .
O26B O 0.15376(5) 0.65106(17) 0.21932(9) 0.0391(4) Uani 1 d . . .
O34A O -0.01368(6) -0.1188(2) 0.11927(12) 0.0581(5) Uani 1 d . . .
O34B O -0.02075(4) 0.07551(18) 0.17244(8) 0.0348(4) Uani 1 d . . .
O35A O 0.11705(5) 0.3206(2) 0.38641(10) 0.0499(5) Uani 1 d . . .
O35B O 0.05453(5) 0.33539(18) 0.32009(10) 0.0403(4) Uani 1 d . . .
O36A O 0.03358(6) 0.4264(3) 0.10335(13) 0.0749(8) Uani 1 d . . .
O36B O 0.00864(5) 0.3742(2) 0.17622(10) 0.0471(5) Uani 1 d . . .
OW1 O 0.17022(9) 0.3576(3) 0.09179(19) 0.0821(8) Uani 1 d . . .
OW2 O 0.16108(7) 0.6324(2) 0.08607(11) 0.0521(5) Uani 1 d . . .
H11A H 0.2457(8) 1.173(3) 0.3745(16) 0.050(8) Uiso 1 d . . .
H11B H 0.2605(8) 1.017(3) 0.3892(14) 0.046(8) Uiso 1 d . . .
H12A H 0.2636(8) 0.964(3) 0.2921(15) 0.046(8) Uiso 1 d . . .
H12B H 0.2486(8) 1.099(3) 0.2446(15) 0.047(8) Uiso 1 d . . .
H13A H 0.2016(9) 1.229(3) 0.2350(16) 0.057(9) Uiso 1 d . . .
H13B H 0.1820(8) 1.209(3) 0.2839(15) 0.051(8) Uiso 1 d . . .
H21A H 0.2276(8) 0.544(3) 0.4389(14) 0.042(7) Uiso 1 d . . .
H21B H 0.2187(8) 0.694(3) 0.4566(16) 0.051(8) Uiso 1 d . . .
H22A H 0.1635(9) 0.718(3) 0.4308(16) 0.054(8) Uiso 1 d . . .
H22B H 0.1431(8) 0.575(3) 0.3993(15) 0.047(8) Uiso 1 d . . .
H23A H 0.1636(7) 0.441(3) 0.3399(13) 0.036(7) Uiso 1 d . . .
H23B H 0.1965(8) 0.478(3) 0.3207(14) 0.043(7) Uiso 1 d . . .
H31A H 0.0470(8) -0.069(3) 0.2473(15) 0.045(8) Uiso 1 d . . .
H31B H 0.0555(8) -0.044(3) 0.1823(16) 0.052(8) Uiso 1 d . . .
H32A H 0.1081(10) 0.146(4) 0.2883(18) 0.067(10) Uiso 1 d . . .
H32B H 0.0888(10) 0.058(4) 0.3277(18) 0.074(11) Uiso 1 d . . .
H33A H 0.0495(11) 0.169(4) 0.136(2) 0.082(12) Uiso 1 d . . .
H33B H 0.0801(12) 0.246(4) 0.186(2) 0.085(12) Uiso 1 d . . .
H41A H 0.1439(11) 1.059(4) -0.035(2) 0.089(4) Uiso 1 d . . .
H41B H 0.1594(11) 1.044(4) 0.046(2) 0.089(4) Uiso 1 d . . .
H42A H 0.0931(11) 1.072(4) -0.005(2) 0.089(4) Uiso 1 d . . .
H42B H 0.0858(11) 0.929(4) -0.052(2) 0.089(4) Uiso 1 d . . .
H43A H 0.0497(12) 0.824(4) -0.010(2) 0.089(4) Uiso 1 d . . .
H43B H 0.0486(11) 0.941(4) 0.048(2) 0.089(4) Uiso 1 d . . .
H44A H 0.0839(11) 0.745(4) 0.140(2) 0.089(4) Uiso 1 d . . .
H44B H 0.0373(12) 0.705(4) 0.075(2) 0.089(4) Uiso 1 d . . .
H4A H 0.1659(11) 0.796(4) 0.035(2) 0.083(7) Uiso 1 d . . .
H4B H 0.1860(11) 0.877(4) 0.001(2) 0.083(7) Uiso 1 d . . .
H4C H 0.1469(11) 0.813(4) -0.037(2) 0.083(7) Uiso 1 d . . .
H5A H 0.1148(10) 0.917(4) 0.0889(19) 0.073(11) Uiso 1 d . . .
H6A H 0.0903(9) 0.534(4) 0.0997(17) 0.061(9) Uiso 1 d . . .
H6B H 0.1096(8) 0.624(3) 0.0723(15) 0.047(8) Uiso 1 d . . .
H7A H 0.0295(11) 0.334(4) -0.111(2) 0.080(7) Uiso 1 d . . .
H7B H 0.0652(11) 0.343(4) -0.122(2) 0.080(7) Uiso 1 d . . .
H7C H 0.0372(11) 0.452(4) -0.128(2) 0.080(7) Uiso 1 d . . .
HW1A H 0.1601(11) 0.300(4) 0.109(2) 0.081(12) Uiso 1 d . . .
HW1B H 0.1837(12) 0.309(5) 0.083(2) 0.089(13) Uiso 1 d . . .
HW2A H 0.1705(12) 0.666(4) 0.119(2) 0.088(9) Uiso 1 d . . .
HW2B H 0.1655(11) 0.537(5) 0.086(2) 0.088(9) Uiso 1 d . . .

loop_
_geom_bond_atom_site_label_1
_geom_bond_atom_site_label_2
_geom_bond_distance
_geom_bond_site_symmetry_2
_geom_bond_publ_flag
Zr1 O26B 2.1177(16) . ?
Zr1 O16A 2.1316(17) . ?
Zr1 O24B 2.1336(17) . ?
Zr1 O14B 2.1389(16) . ?
Zr1 O25B 2.1770(16) . ?
Zr1 O15B 2.1920(16) . ?
Zr1 N1 2.4573(19) . ?
Zr1 N2 2.4690(19) . ?
Zr2 O34B 2.1350(16) 2 ?
Zr2 O34B 2.1350(16) . ?
Zr2 O36B 2.1472(18) 2 ?
Zr2 O36B 2.1473(18) . ?
Zr2 O35B 2.1790(18) 2 ?
Zr2 O35B 2.1791(18) . ?
Zr2 N3 2.458(2) 2 ?
Zr2 N3 2.4584(19) . ?
N1 C11 1.475(3) . ?
N1 C12 1.482(3) . ?
N1 C13 1.483(3) . ?
N2 C21 1.474(3) . ?
N2 C22 1.480(3) . ?
N2 C23 1.484(3) . ?
N3 C31 1.474(3) . ?
N3 C33 1.480(3) . ?
N3 C32 1.482(3) . ?
N4 C41 1.475(4) . ?
N4 H4A 0.90(4) . ?
N4 H4B 0.94(4) . ?
N4 H4C 0.91(4) . ?
N5 C42 1.450(4) . ?
N5 C43 1.453(4) . ?
N5 H5A 0.89(4) . ?
N6 C45 1.491(4) . ?
N6 C44 1.500(4) . ?
N6 H6A 0.91(3) . ?
N6 H6B 0.99(3) . ?
N7 C46 1.506(4) . ?
N7 H7A 0.91(4) . ?
N7 H7B 1.02(4) . ?
N7 H7C 0.76(4) . ?
C11 C14 1.517(3) . ?
C11 H11A 0.93(3) . ?
C11 H11B 1.00(3) . ?
C12 C15 1.513(3) . ?
C12 H12A 0.95(3) . ?
C12 H12B 0.95(3) . ?
C13 C16 1.519(4) . ?
C13 H13A 1.00(3) . ?
C13 H13B 0.92(3) . ?
C14 O14A 1.220(3) . ?
C14 O14B 1.294(3) . ?
C15 O15A 1.217(3) . ?
C15 O15B 1.294(3) . ?
C16 O16B 1.222(3) . ?
C16 O16A 1.287(3) . ?
C21 C24 1.512(3) . ?
C21 H21A 0.94(3) . ?
C21 H21B 0.94(3) . ?
C22 C25 1.507(4) . ?
C22 H22A 0.97(3) . ?
C22 H22B 0.95(3) . ?
C23 C26 1.513(3) . ?
C23 H23A 0.91(3) . ?
C23 H23B 0.96(3) . ?
C24 O24A 1.226(3) . ?
C24 O24B 1.291(3) . ?
C25 O25A 1.234(3) . ?
C25 O25B 1.271(3) . ?
C26 O26A 1.216(3) . ?
C26 O26B 1.290(3) . ?
C31 C34 1.517(3) . ?
C31 H31A 0.94(3) . ?
C31 H31B 0.96(3) . ?
C32 C35 1.508(4) . ?
C32 H32A 0.91(4) . ?
C32 H32B 1.05(4) . ?
C33 C36 1.499(4) . ?
C33 H33A 0.85(4) . ?
C33 H33B 0.92(4) . ?
C34 O34A 1.220(3) . ?
C34 O34B 1.298(3) . ?
C36 O36A 1.223(3) . ?
C36 O36B 1.284(3) . ?
C35 O35A 1.227(3) . ?
C35 O35B 1.280(3) . ?
C41 C42 1.499(4) . ?
C41 H41A 0.99(4) . ?
C41 H41B 0.95(4) . ?
C42 H42A 0.98(4) . ?
C42 H42B 0.99(4) . ?
C43 C44 1.510(5) . ?
C43 H43A 0.98(4) . ?
C43 H43B 1.07(4) . ?
C44 H44A 1.07(4) . ?
C44 H44B 1.07(4) . ?
C45 C46 1.438(5) . ?
C45 H45A 0.9700 . ?
C45 H45B 0.9700 . ?
C46 H46A 0.9700 . ?
C46 H46B 0.9700 . ?
OW1 HW1A 0.85(4) . ?
OW1 HW1B 0.79(4) . ?
OW2 HW2A 0.71(4) . ?
OW2 HW2B 0.91(4) . ?
